data_8100789
loop_
_publ_author_name
'Daut-Ozdemir, Ayse'
'Anac, Olcay'
'Borrmann, Horst'
'Somer, Mehmet'

_publ_section_title
;
Crystal structure of 3R(S)-1'S(R)-2,2-dimethoxycarbonyl-3-(2',6',6'-
trimethyl-2'-cyclohexen-1'-yl)-2,3-dihydrofuran, C~18~H~26~O~5~
;
_journal_issue 4
_journal_name_full 'Zeitschrift f\"ur Kristallographie - New Crystal Structures'
_journal_page_first 607
_journal_page_last 608
_journal_volume 217
_journal_year 2002
_chemical_formula_structural 'C18 H26 O5'
_chemical_formula_sum 'C18 H26 O5'
_chemical_formula_weight 322.39
_chemical_melting_point 380.6(5)
_space_group_IT_number 2
_symmetry_cell_setting triclinic
_symmetry_space_group_name_Hall '-P 1'
_symmetry_space_group_name_H-M 'P -1'
_cell_angle_alpha 80.779(6)
_cell_angle_beta 89.142(7)
_cell_angle_gamma 80.300(7)
_cell_formula_units_Z 2
_cell_length_a 8.6823(7)
_cell_length_b 9.7285(7)
_cell_length_c 10.6426(8)
_cell_measurement_temperature 293(2)
_cell_volume 874.57(12)
_diffrn_ambient_temperature 293(2)
_exptl_crystal_density_diffrn 1.224
_cod_depositor_comments
;
The following automatic conversions were performed:

'_chemical_melting_point' value '107-108 C' was changed to '380.6(5)'
- it was converted from degrees Celsius(C) to Kelvins(K), the average
value was taken and precision was estimated.

Automatic conversion script
Id: cif_fix_values 1646 2011-03-28 12:23:43Z adriana 
;
_cod_database_code 8100789

loop_
_symmetry_equiv_pos_as_xyz
'x, y, z'
'-x, -y, -z'

loop_
_atom_site_label
_atom_site_type_symbol
_atom_site_fract_x
_atom_site_fract_y
_atom_site_fract_z
_atom_site_U_iso_or_equiv
_atom_site_adp_type
_atom_site_occupancy
_atom_site_symmetry_multiplicity
_atom_site_Wyckoff_symbol
_atom_site_calc_flag
_atom_site_refinement_flags
_atom_site_disorder_assembly
_atom_site_disorder_group
O1 O 0.32296(12) 0.12670(11) 0.33819(10) 0.0380(3) Uani 1 2 i d . . .
O2 O 0.14285(17) -0.13421(13) 0.29138(14) 0.0608(4) Uani 1 2 i d . . .
O3 O 0.36733(14) -0.09797(12) 0.19939(13) 0.0517(4) Uani 1 2 i d . . .
O4 O 0.32064(15) 0.26003(14) 0.09143(12) 0.0545(4) Uani 1 2 i d . . .
O5 O 0.14561(14) 0.13296(12) 0.03819(10) 0.0444(3) Uani 1 2 i d . . .
C1 C 0.20581(16) 0.10380(14) 0.25334(13) 0.0326(3) Uani 1 2 i d . . .
C2 C 0.04348(17) 0.15543(15) 0.30957(14) 0.0346(4) Uani 1 2 i d . . .
H21 H -0.017(2) 0.081(2) 0.3087(17) 0.041(4) Uiso 1 2 i d . . .
C3 C 0.0946(2) 0.16137(16) 0.44281(15) 0.0410(4) Uani 1 2 i d . . .
H31 H 0.024(2) 0.178(2) 0.5108(19) 0.050(5) Uiso 1 2 i d . . .
C4 C 0.24676(19) 0.14744(16) 0.45187(14) 0.0384(4) Uani 1 2 i d . . .
C5 C 0.3533(3) 0.1546(2) 0.55785(17) 0.0524(5) Uani 1 2 i d . . .
H51 H 0.422(3) 0.071(3) 0.581(2) 0.071(7) Uiso 1 2 i d . . .
H52 H 0.413(3) 0.232(3) 0.530(2) 0.076(7) Uiso 1 2 i d . . .
H53 H 0.295(3) 0.175(2) 0.632(2) 0.069(6) Uiso 1 2 i d . . .
C6 C 0.23149(18) -0.05701(15) 0.25183(14) 0.0361(3) Uani 1 2 i d . . .
C7 C 0.4051(3) -0.2460(2) 0.1879(3) 0.0613(6) Uani 1 2 i d . . .
H71 H 0.407(4) -0.296(4) 0.270(4) 0.117(11) Uiso 1 2 i d . . .
H72 H 0.318(4) -0.278(3) 0.147(3) 0.106(10) Uiso 1 2 i d . . .
H73 H 0.484(4) -0.250(4) 0.131(3) 0.112(11) Uiso 1 2 i d . . .
C8 C 0.23518(17) 0.17652(15) 0.11989(14) 0.0362(4) Uani 1 2 i d . . .
C9 C 0.1524(4) 0.1979(3) -0.09318(18) 0.0661(6) Uani 1 2 i d . . .
H91 H 0.137(4) 0.299(4) -0.097(3) 0.096(9) Uiso 1 2 i d . . .
H92 H 0.261(4) 0.161(4) -0.126(3) 0.109(10) Uiso 1 2 i d . . .
H93 H 0.069(4) 0.171(3) -0.136(3) 0.100(9) Uiso 1 2 i d . . .
C10 C -0.05704(17) 0.29582(14) 0.23873(14) 0.0347(3) Uani 1 2 i d . . .
H101 H -0.016(2) 0.3134(18) 0.1514(17) 0.038(4) Uiso 1 2 i d . . .
C11 C -0.0394(2) 0.42153(16) 0.30231(16) 0.0426(4) Uani 1 2 i d . . .
C12 C -0.1479(2) 0.47246(19) 0.37883(19) 0.0544(5) Uani 1 2 i d . . .
H121 H -0.131(3) 0.552(3) 0.416(2) 0.068(6) Uiso 1 2 i d . . .
C13 C -0.2972(3) 0.4176(3) 0.4092(2) 0.0671(6) Uani 1 2 i d . . .
H131 H -0.312(3) 0.405(3) 0.500(3) 0.086(8) Uiso 1 2 i d . . .
H132 H -0.388(3) 0.496(3) 0.376(3) 0.084(8) Uiso 1 2 i d . . .
C14 C -0.3076(2) 0.2848(2) 0.3538(2) 0.0552(5) Uani 1 2 i d . . .
H141 H -0.254(3) 0.199(2) 0.417(2) 0.057(6) Uiso 1 2 i d . . .
H142 H -0.417(3) 0.272(3) 0.345(2) 0.077(7) Uiso 1 2 i d . . .
C15 C -0.23182(18) 0.28492(17) 0.22368(16) 0.0425(4) Uani 1 2 i d . . .
C16 C 0.1071(3) 0.4834(2) 0.2741(2) 0.0585(5) Uani 1 2 i d . . .
H161 H 0.202(3) 0.418(3) 0.299(3) 0.080(8) Uiso 1 2 i d . . .
H162 H 0.112(3) 0.565(3) 0.316(2) 0.076(7) Uiso 1 2 i d . . .
H163 H 0.115(3) 0.507(3) 0.180(3) 0.077(7) Uiso 1 2 i d . . .
C17 C -0.3111(2) 0.4117(2) 0.1278(2) 0.0556(5) Uani 1 2 i d . . .
H171 H -0.296(3) 0.500(3) 0.154(2) 0.075(7) Uiso 1 2 i d . . .
H172 H -0.257(3) 0.407(2) 0.039(2) 0.065(6) Uiso 1 2 i d . . .
H173 H -0.422(3) 0.407(3) 0.121(2) 0.075(7) Uiso 1 2 i d . . .
C18 C -0.2531(3) 0.1515(2) 0.1718(3) 0.0610(5) Uani 1 2 i d . . .
H181 H -0.221(3) 0.064(3) 0.235(2) 0.071(7) Uiso 1 2 i d . . .
H182 H -0.363(4) 0.159(3) 0.147(3) 0.089(8) Uiso 1 2 i d . . .
H183 H -0.189(3) 0.144(3) 0.091(3) 0.081(8) Uiso 1 2 i d . . .

loop_
_atom_site_aniso_label
_atom_site_aniso_U_11
_atom_site_aniso_U_22
_atom_site_aniso_U_33
_atom_site_aniso_U_23
_atom_site_aniso_U_13
_atom_site_aniso_U_12
O1 0.0316(6) 0.0484(6) 0.0361(6) -0.0129(4) -0.0014(4) -0.0065(4)
O2 0.0655(9) 0.0384(6) 0.0816(10) -0.0139(6) 0.0243(7) -0.0153(6)
O3 0.0424(7) 0.0410(6) 0.0717(8) -0.0173(6) 0.0092(6) 0.0004(5)
O4 0.0559(8) 0.0596(8) 0.0510(7) -0.0003(6) 0.0025(6) -0.0270(6)
O5 0.0511(7) 0.0485(6) 0.0359(6) -0.0088(5) -0.0032(5) -0.0125(5)
C1 0.0291(7) 0.0341(7) 0.0351(7) -0.0070(5) -0.0013(6) -0.0051(5)
C2 0.0306(8) 0.0323(7) 0.0401(8) -0.0041(6) 0.0028(6) -0.0049(6)
C3 0.0438(9) 0.0395(8) 0.0351(8) -0.0011(6) 0.0055(7) 0.0015(6)
C4 0.0456(9) 0.0365(7) 0.0318(7) -0.0049(6) 0.0002(6) -0.0034(6)
C5 0.0578(11) 0.0604(11) 0.0384(9) -0.0120(8) -0.0078(8) -0.0040(9)
C6 0.0372(8) 0.0351(7) 0.0349(7) -0.0061(6) -0.0021(6) -0.0021(6)
C7 0.0633(13) 0.0424(10) 0.0769(15) -0.0218(10) 0.0053(11) 0.0065(9)
C8 0.0340(8) 0.0378(7) 0.0367(8) -0.0076(6) 0.0010(6) -0.0040(6)
C9 0.0913(18) 0.0694(14) 0.0375(10) -0.0006(9) -0.0120(10) -0.0195(12)
C10 0.0326(8) 0.0322(7) 0.0388(8) -0.0049(6) -0.0002(6) -0.0041(6)
C11 0.0462(9) 0.0313(7) 0.0492(9) -0.0053(6) -0.0070(7) -0.0041(6)
C12 0.0620(12) 0.0426(9) 0.0580(11) -0.0187(8) -0.0047(9) 0.0038(8)
C13 0.0547(12) 0.0767(14) 0.0660(13) -0.0204(11) 0.0118(10) 0.0075(10)
C14 0.0338(9) 0.0646(11) 0.0631(11) -0.0017(9) 0.0070(8) -0.0057(8)
C15 0.0331(8) 0.0407(8) 0.0524(9) -0.0052(7) -0.0046(7) -0.0045(6)
C16 0.0596(12) 0.0424(9) 0.0772(14) -0.0077(9) -0.0060(11) -0.0200(9)
C17 0.0458(11) 0.0531(10) 0.0637(12) -0.0034(9) -0.0145(9) -0.0007(8)
C18 0.0502(11) 0.0519(11) 0.0847(15) -0.0147(10) -0.0174(11) -0.0142(9)

loop_
_geom_bond_atom_site_label_1
_geom_bond_atom_site_label_2
_geom_bond_distance
_geom_bond_site_symmetry_2
_geom_bond_publ_flag
O1 C4 1.3969(18) . ?
O1 C1 1.4381(17) . ?
O2 C6 1.1905(19) . ?
O3 C6 1.3246(19) . ?
O3 C7 1.447(2) . ?
O4 C8 1.1915(19) . ?
O5 C8 1.3379(18) . ?
O5 C9 1.444(2) . ?
C1 C8 1.520(2) . ?
C1 C6 1.5452(19) . ?
C1 C2 1.5587(19) . ?
C2 C3 1.505(2) . ?
C2 C10 1.576(2) . ?
C2 H21 0.965(19) . ?
C3 C4 1.309(2) . ?
C3 H31 0.96(2) . ?
C4 C5 1.487(2) . ?
C5 H51 0.92(3) . ?
C5 H52 0.99(3) . ?
C5 H53 0.96(2) . ?
C7 H71 0.93(4) . ?
C7 H72 1.00(4) . ?
C7 H73 0.90(3) . ?
C9 H91 0.97(3) . ?
C9 H92 1.03(4) . ?
C9 H93 0.96(3) . ?
C10 C11 1.519(2) . ?
C10 C15 1.551(2) . ?
C10 H101 0.991(18) . ?
C11 C12 1.321(3) . ?
C11 C16 1.503(3) . ?
C12 C13 1.495(3) . ?
C12 H121 0.95(2) . ?
C13 C14 1.520(3) . ?
C13 H131 0.96(3) . ?
C13 H132 1.02(3) . ?
C14 C15 1.524(3) . ?
C14 H141 1.03(2) . ?
C14 H142 0.99(3) . ?
C15 C18 1.529(2) . ?
C15 C17 1.539(3) . ?
C16 H161 0.96(3) . ?
C16 H162 0.98(3) . ?
C16 H163 0.99(3) . ?
C17 H171 0.97(3) . ?
C17 H172 1.05(2) . ?
C17 H173 0.97(3) . ?
C18 H181 0.99(3) . ?
C18 H182 0.98(3) . ?
C18 H183 1.02(3) . ?
